data_2201987
loop_
_publ_author_name
'Roa, Luis-Fernando'
'Gnecco, Dino'
'Galindo, Alberto'
'Ju\'arez, Jorge'
'Ter\'an, Joel L.'
'Bern\`es, Sylvain'

_publ_section_title
<i>trans</i>-(3<i>R</i>,2a<i>S</i>)-({-})-3-Phenyl-2,3,5,6,7,8-hexahydro-oxazolo[3,2-<i>a</i>]pyridine-5-thione
_journal_issue 4
_journal_name_full 'Acta Crystallographica Section E'
_journal_page_first o519
_journal_page_last o521
_journal_paper_doi 10.1107/S1600536803004720
_journal_volume 59
_journal_year 2003
_chemical_formula_iupac 'C13 H15 N O S'
_chemical_formula_moiety 'C13 H15 N O S'
_chemical_formula_sum 'C13 H15 N O S'
_chemical_formula_weight 233.32
_chemical_name_systematic
;
trans-(3R,2aS)-(-)-3-Phenyl-2,3,5,6,7,8-hexahydro-oxazolo[3,2-a]pyridine-
5-thione
;
_space_group_IT_number 19
_symmetry_cell_setting orthorhombic
_symmetry_space_group_name_Hall 'P 2ac 2ab'
_symmetry_space_group_name_H-M 'P 21 21 21'
_atom_sites_solution_hydrogens geom
_atom_sites_solution_primary direct
_atom_sites_solution_secondary difmap
_audit_creation_method SHELXL-97
_cell_angle_alpha 90.00
_cell_angle_beta 90.00
_cell_angle_gamma 90.00
_cell_formula_units_Z 4
_cell_length_a 7.7811(7)
_cell_length_b 10.4190(9)
_cell_length_c 15.3834(12)
_cell_measurement_reflns_used 68
_cell_measurement_temperature 296.0(10)
_cell_measurement_theta_max 13.73
_cell_measurement_theta_min 4.71
_cell_volume 1247.15(18)
_computing_cell_refinement XSCANS
_computing_data_collection 'XSCANS (Siemens, 1996)'
_computing_data_reduction XSCANS
_computing_molecular_graphics SHELXTL
_computing_publication_material SHELXL97
_computing_structure_refinement 'SHELXL97 (Sheldrick, 1997)'
_computing_structure_solution 'SHELXTL (Sheldrick, 1998)'
_diffrn_ambient_temperature 296.0(10)
_diffrn_measured_fraction_theta_full 1.000
_diffrn_measured_fraction_theta_max 1.000
_diffrn_measurement_device_type 'Bruker P4'
_diffrn_measurement_method \w
_diffrn_radiation_monochromator graphite
_diffrn_radiation_type MoK\a
_diffrn_radiation_wavelength 0.71073
_diffrn_reflns_av_R_equivalents 0.0194
_diffrn_reflns_av_sigmaI/netI 0.0338
_diffrn_reflns_limit_h_max 10
_diffrn_reflns_limit_h_min -10
_diffrn_reflns_limit_k_max 14
_diffrn_reflns_limit_k_min -14
_diffrn_reflns_limit_l_max 20
_diffrn_reflns_limit_l_min -20
_diffrn_reflns_number 4962
_diffrn_reflns_theta_full 28.74
_diffrn_reflns_theta_max 28.74
_diffrn_reflns_theta_min 2.36
_diffrn_standards_decay_% 0.5
_diffrn_standards_interval_count 97
_diffrn_standards_number 3
_exptl_absorpt_coefficient_mu 0.238
_exptl_absorpt_correction_T_max 0.960
_exptl_absorpt_correction_T_min 0.858
_exptl_absorpt_correction_type '\y scan'
_exptl_absorpt_process_details '(XSCANS; Siemens, 1996)'
_exptl_crystal_colour 'pale yellow'
_exptl_crystal_density_diffrn 1.243
_exptl_crystal_density_method 'not measured'
_exptl_crystal_description plate
_exptl_crystal_F_000 496
_exptl_crystal_size_max 0.65
_exptl_crystal_size_mid 0.60
_exptl_crystal_size_min 0.18
_refine_diff_density_max 0.286
_refine_diff_density_min -0.144
_refine_ls_abs_structure_details 'Flack (1983), 1374 Friedel pairs'
_refine_ls_abs_structure_Flack -0.03(15)
_refine_ls_extinction_coef 0.023(4)
_refine_ls_extinction_expression Fc^*^=kFc[1+0.001xFc^2^\l^3^/sin(2\q)]^-1/4^
_refine_ls_extinction_method SHELXL97
_refine_ls_goodness_of_fit_ref 1.030
_refine_ls_hydrogen_treatment constr
_refine_ls_matrix_type full
_refine_ls_number_parameters 146
_refine_ls_number_reflns 3247
_refine_ls_number_restraints 0
_refine_ls_restrained_S_all 1.030
_refine_ls_R_factor_all 0.0986
_refine_ls_R_factor_gt 0.0577
_refine_ls_shift/su_max 0.001
_refine_ls_shift/su_mean 0.000
_refine_ls_structure_factor_coef Fsqd
_refine_ls_weighting_details 'calc w = 1/[\s^2^(Fo^2^)+(0.0716P)^2^+0.236P] where P = (Fo^2^+2Fc^2^)/3'
_refine_ls_weighting_scheme calc
_refine_ls_wR_factor_gt 0.1435
_refine_ls_wR_factor_ref 0.1668
_reflns_number_gt 1958
_reflns_number_total 3247
_reflns_threshold_expression I>2\s(I)
_cod_data_source_file fl6022.cif
_cod_data_source_block I
_cod_depositor_comments
;
The following automatic conversions were performed:
'_symmetry_cell_setting' value 'Orthorhombic' changed to 'orthorhombic'
according to '/home/saulius/struct/CIF-dictionaries/cif_core.dic'
dictionary named 'cif_core.dic' version 2.4.1 from 2010-06-29.

Automatic conversion script
Id: cif_fix_enum 1527 2010-12-29 10:47:43Z saulius 

The following automatic conversions were performed:

'_symmetry_cell_setting' value 'Orthorhombic' changed to
'orthorhombic' according to
/home/saulius/struct/CIF-dictionaries/cif_core.dic dictionary named
'cif_core.dic' version 2.4.1 from 2010-06-29.

Automatic conversion script
Id: cif_fix_values 1715 2011-07-08 13:25:40Z adriana 
;
_cod_database_code 2201987
_cod_database_fobs_code 2201987

loop_
_symmetry_equiv_pos_as_xyz
'x, y, z'
'-x+1/2, -y, z+1/2'
'-x, y+1/2, -z+1/2'
'x+1/2, -y+1/2, -z'

loop_
_atom_site_label
_atom_site_fract_x
_atom_site_fract_y
_atom_site_fract_z
_atom_site_U_iso_or_equiv
_atom_site_adp_type
_atom_site_calc_flag
_atom_site_refinement_flags
_atom_site_occupancy
_atom_site_disorder_assembly
_atom_site_disorder_group
_atom_site_type_symbol
S1 0.50403(11) 0.60387(9) 0.09581(6) 0.0923(3) Uani d . 1 . . S
O1 0.9222(4) 0.3680(3) 0.25475(19) 0.1244(12) Uani d . 1 . . O
C2 0.7732(6) 0.3776(5) 0.3068(3) 0.1271(18) Uani d . 1 . . C
H2C 0.8006 0.4174 0.3620 0.152 Uiso calc R 1 . . H
H2D 0.7258 0.2931 0.3178 0.152 Uiso calc R 1 . . H
C2a 0.9398(4) 0.4891(4) 0.2150(2) 0.0827(9) Uani d . 1 . . C
H211 0.9890 0.5506 0.2562 0.099 Uiso calc R 1 . . H
C3 0.6431(4) 0.4604(3) 0.2563(2) 0.0745(8) Uani d . 1 . . C
H3A 0.5645 0.4042 0.2242 0.089 Uiso calc R 1 . . H
N4 0.7598(3) 0.5248(2) 0.19439(15) 0.0665(6) Uani d . 1 . . N
C5 0.7078(4) 0.5829(3) 0.1222(2) 0.0723(8) Uani d . 1 . . C
C6 0.8501(5) 0.6279(5) 0.0618(3) 0.1202(16) Uani d . 1 . . C
H6C 0.8271 0.5922 0.0047 0.144 Uiso calc R 1 . . H
H6D 0.8407 0.7204 0.0566 0.144 Uiso calc R 1 . . H
C7 1.0227(5) 0.5990(4) 0.0829(3) 0.1038(12) Uani d . 1 . . C
H7A 1.0711 0.6714 0.1140 0.125 Uiso calc R 1 . . H
H7B 1.0870 0.5894 0.0292 0.125 Uiso calc R 1 . . H
C8 1.0480(4) 0.4813(4) 0.1363(2) 0.0890(10) Uani d . 1 . . C
H8C 1.0168 0.4060 0.1028 0.107 Uiso calc R 1 . . H
H8D 1.1678 0.4736 0.1528 0.107 Uiso calc R 1 . . H
C9 0.5415(4) 0.5470(3) 0.31357(18) 0.0706(8) Uani d . 1 . . C
C10 0.6084(6) 0.6624(4) 0.3449(2) 0.0922(11) Uani d . 1 . . C
H10B 0.7173 0.6879 0.3271 0.111 Uiso calc R 1 . . H
C10' 0.3797(5) 0.5083(4) 0.3399(2) 0.0970(11) Uani d . 1 . . C
H10C 0.3331 0.4311 0.3208 0.116 Uiso calc R 1 . . H
C11 0.5190(9) 0.7388(5) 0.4009(3) 0.1190(16) Uani d . 1 . . C
H11B 0.5682 0.8141 0.4219 0.143 Uiso calc R 1 . . H
C11' 0.2860(6) 0.5908(7) 0.3976(3) 0.1251(18) Uani d . 1 . . C
H11C 0.1764 0.5682 0.4162 0.150 Uiso calc R 1 . . H
C12 0.3611(9) 0.7054(7) 0.4255(3) 0.1262(19) Uani d . 1 . . C
H12B 0.2994 0.7596 0.4620 0.151 Uiso calc R 1 . . H

loop_
_atom_site_aniso_label
_atom_site_aniso_U_11
_atom_site_aniso_U_22
_atom_site_aniso_U_33
_atom_site_aniso_U_12
_atom_site_aniso_U_13
_atom_site_aniso_U_23
S1 0.0688(4) 0.1071(6) 0.1010(6) 0.0064(5) -0.0152(5) 0.0274(5)
O1 0.101(2) 0.148(2) 0.124(2) 0.0502(18) 0.0233(18) 0.061(2)
C2 0.122(3) 0.138(4) 0.121(3) 0.047(3) 0.039(3) 0.065(3)
C2a 0.0647(17) 0.112(3) 0.0712(18) 0.0029(18) -0.0079(15) 0.0162(18)
C3 0.0732(19) 0.0727(17) 0.0775(19) -0.0025(15) 0.0099(15) 0.0155(15)
N4 0.0615(13) 0.0759(14) 0.0620(12) -0.0035(12) -0.0002(11) 0.0133(11)
C5 0.0673(16) 0.0808(18) 0.0686(16) -0.0026(15) -0.0037(14) 0.0201(15)
C6 0.082(2) 0.169(4) 0.109(3) -0.011(3) 0.007(2) 0.068(3)
C7 0.094(3) 0.123(3) 0.095(2) -0.002(2) 0.028(2) 0.010(2)
C8 0.0674(19) 0.111(2) 0.089(2) 0.0047(18) 0.0042(16) -0.001(2)
C9 0.0696(19) 0.0871(19) 0.0552(14) 0.0017(15) -0.0023(13) 0.0191(14)
C10 0.114(3) 0.093(2) 0.0692(18) 0.000(2) -0.006(2) 0.0136(19)
C10' 0.076(2) 0.145(3) 0.0703(19) 0.006(2) 0.0075(17) 0.014(2)
C11 0.169(5) 0.110(3) 0.078(2) 0.030(3) -0.004(3) 0.005(2)
C11' 0.088(2) 0.211(6) 0.076(2) 0.027(4) 0.013(2) 0.033(3)
C12 0.150(5) 0.155(5) 0.074(3) 0.059(4) -0.004(3) 0.007(3)

loop_
_atom_type_symbol
_atom_type_description
_atom_type_scat_dispersion_real
_atom_type_scat_dispersion_imag
_atom_type_scat_source
C C 0.0033 0.0016 'International Tables Vol C Tables 4.2.6.8 and 6.1.1.4'
H H 0.0000 0.0000 'International Tables Vol C Tables 4.2.6.8 and 6.1.1.4'
N N 0.0061 0.0033 'International Tables Vol C Tables 4.2.6.8 and 6.1.1.4'
O O 0.0106 0.0060 'International Tables Vol C Tables 4.2.6.8 and 6.1.1.4'
S S 0.1246 0.1234 'International Tables Vol C Tables 4.2.6.8 and 6.1.1.4'

loop_
_geom_angle_atom_site_label_1
_geom_angle_atom_site_label_2
_geom_angle_atom_site_label_3
_geom_angle
_geom_angle_publ_flag
C2a O1 C2 105.2(3) y
O1 C2 C3 107.1(3) y
O1 C2 H2C 110.3 n
C3 C2 H2C 110.3 n
O1 C2 H2D 110.3 n
C3 C2 H2D 110.3 n
H2C C2 H2D 108.5 n
O1 C2a C8 111.2(3) y
O1 C2a N4 103.0(3) y
C8 C2a N4 112.1(3) y
O1 C2a H211 110.1 n
C8 C2a H211 110.1 n
N4 C2a H211 110.1 n
N4 C3 C9 115.6(3) y
N4 C3 C2 100.1(3) y
C9 C3 C2 113.0(3) y
N4 C3 H3A 109.2 n
C9 C3 H3A 109.2 n
C2 C3 H3A 109.2 n
C5 N4 C3 124.0(3) y
C5 N4 C2a 125.5(2) y
C3 N4 C2a 109.2(2) y
N4 C5 C6 115.5(3) y
N4 C5 S1 123.9(2) y
C6 C5 S1 120.5(2) y
C7 C6 C5 119.0(3) y
C7 C6 H6C 107.6 n
C5 C6 H6C 107.6 n
C7 C6 H6D 107.6 n
C5 C6 H6D 107.6 n
H6C C6 H6D 107.0 n
C6 C7 C8 115.3(3) y
C6 C7 H7A 108.5 n
C8 C7 H7A 108.5 n
C6 C7 H7B 108.5 n
C8 C7 H7B 108.5 n
H7A C7 H7B 107.5 n
C2a C8 C7 109.4(3) y
C2a C8 H8C 109.8 n
C7 C8 H8C 109.8 n
C2a C8 H8D 109.8 n
C7 C8 H8D 109.8 n
H8C C8 H8D 108.2 n
C10' C9 C10 119.3(3) n
C10' C9 C3 118.7(3) n
C10 C9 C3 121.9(3) n
C11 C10 C9 122.1(4) n
C11 C10 H10B 119.0 n
C9 C10 H10B 119.0 n
C9 C10' C11' 118.0(4) n
C9 C10' H10C 121.0 n
C11' C10' H10C 121.0 n
C12 C11 C10 119.8(5) n
C12 C11 H11B 120.1 n
C10 C11 H11B 120.1 n
C12 C11' C10' 119.3(4) n
C12 C11' H11C 120.3 n
C10' C11' H11C 120.3 n
C11 C12 C11' 121.5(5) n
C11 C12 H12B 119.3 n
C11' C12 H12B 119.3 n

loop_
_geom_bond_atom_site_label_1
_geom_bond_atom_site_label_2
_geom_bond_site_symmetry_2
_geom_bond_distance
_geom_bond_publ_flag
S1 C5 . 1.652(3) y
O1 C2a . 1.409(5) y
O1 C2 . 1.412(5) y
C2 C3 . 1.540(5) y
C2 H2C . 0.9700 n
C2 H2D . 0.9700 n
C2a C8 . 1.476(5) y
C2a N4 . 1.483(4) y
C2a H211 . 0.9800 n
C3 N4 . 1.477(4) y
C3 C9 . 1.489(5) y
C3 H3A . 0.9800 n
N4 C5 . 1.328(4) y
C5 C6 . 1.520(5) y
C6 C7 . 1.415(5) y
C6 H6C . 0.9700 n
C6 H6D . 0.9700 n
C7 C8 . 1.490(5) y
C7 H7A . 0.9700 n
C7 H7B . 0.9700 n
C8 H8C . 0.9700 n
C8 H8D . 0.9700 n
C9 C10' . 1.382(5) n
C9 C10 . 1.396(5) n
C10 C11 . 1.364(6) n
C10 H10B . 0.9300 n
C10' C11' . 1.435(6) n
C10' H10C . 0.9300 n
C11 C12 . 1.332(7) n
C11 H11B . 0.9300 n
C11' C12 . 1.397(7) n
C11' H11C . 0.9300 n
C12 H12B . 0.9300 n

loop_
_geom_torsion_atom_site_label_1
_geom_torsion_atom_site_label_2
_geom_torsion_atom_site_label_3
_geom_torsion_atom_site_label_4
_geom_torsion
_geom_torsion_publ_flag
C2a O1 C2 C3 37.4(5) n
C2 O1 C2a C8 -159.3(3) n
C2 O1 C2a N4 -39.0(4) n
O1 C2 C3 N4 -19.1(5) n
O1 C2 C3 C9 -142.7(4) n
C9 C3 N4 C5 -75.7(4) n
C2 C3 N4 C5 162.7(4) n
C9 C3 N4 C2a 116.8(3) n
C2 C3 N4 C2a -4.8(4) n
O1 C2a N4 C5 -140.4(3) n
C8 C2a N4 C5 -20.7(5) n
O1 C2a N4 C3 26.9(3) n
C8 C2a N4 C3 146.6(3) n
C3 N4 C5 C6 -172.4(3) n
C2a N4 C5 C6 -6.9(5) n
C3 N4 C5 S1 6.1(5) n
C2a N4 C5 S1 171.6(3) n
N4 C5 C6 C7 3.7(7) n
S1 C5 C6 C7 -174.8(4) n
C5 C6 C7 C8 27.2(7) n
O1 C2a C8 C7 163.7(3) n
N4 C2a C8 C7 48.9(4) n
C6 C7 C8 C2a -53.5(5) n
N4 C3 C9 C10' 148.4(3) n
C2 C3 C9 C10' -97.1(4) n
N4 C3 C9 C10 -35.1(4) n
C2 C3 C9 C10 79.4(4) n
C10' C9 C10 C11 -0.1(5) n
C3 C9 C10 C11 -176.6(3) n
C10 C9 C10' C11' 1.2(4) n
C3 C9 C10' C11' 177.8(3) n
C9 C10 C11 C12 -1.7(6) n
C9 C10' C11' C12 -0.6(5) n
C10 C11 C12 C11' 2.3(7) n
C10' C11' C12 C11 -1.2(6) n

loop_
_cod_related_entry_id
_cod_related_entry_database
_cod_related_entry_code
1 ChemSpider 21175017
